data_4029034
loop_
_publ_author_name
'Collins, Carleton G.'
'Lee, Joshua M.'
'Oliver, Allen G.'
'Wiest, Olaf'
'Smith, Bradley D.'

_publ_section_title
;
 Internal and External Stereoisomers of Squaraine Rotaxane Endoperoxide:
 Synthesis, Chemical Differences, and Structural Revision.
;
_journal_issue 3
_journal_name_full 'The Journal of organic chemistry'
_journal_page_first 1120
_journal_paper_doi 10.1021/jo402564k
_journal_volume 79
_journal_year 2014
_chemical_formula_moiety 'C28 H28 N2 O4, C H2 Cl2'
_chemical_formula_sum 'C14.5 H15 Cl N O2'
_chemical_formula_weight 270.72
_chemical_name_systematic
;
 ?
;
_space_group_crystal_system monoclinic
_space_group_IT_number 15
_space_group_name_Hall '-C 2yc'
_space_group_name_H-M_alt 'C 1 2/c 1'
_symmetry_space_group_name_Hall '-C 2yc'
_symmetry_space_group_name_H-M 'C 1 2/c 1'
_atom_sites_solution_hydrogens mixed
_atom_sites_solution_primary Patterson
_atom_sites_solution_secondary difmap
_audit_creation_method SHELXL-2012
_cell_angle_alpha 90
_cell_angle_beta 102.553(6)
_cell_angle_gamma 90
_cell_formula_units_Z 8
_cell_length_a 14.5010(9)
_cell_length_b 6.6118(3)
_cell_length_c 28.1947(13)
_cell_measurement_reflns_used 2438
_cell_measurement_temperature 120(2)
_cell_measurement_theta_max 71.10
_cell_measurement_theta_min 6.25
_cell_volume 2638.6(2)
_computing_cell_refinement 'Bruker SAINT v8.18C'
_computing_data_collection 'Bruker APEX-II v2012-10.0'
_computing_data_reduction 'Bruker SAINT v8.18C'
_computing_structure_refinement 'SHELXL-2012 (Sheldrick, 2012)'
_computing_structure_solution 'SHELXT-2012/2 (Sheldrick, 2012)'
_diffrn_ambient_temperature 120(2)
_diffrn_detector_area_resol_mean 8.33
_diffrn_measured_fraction_theta_full 0.987
_diffrn_measured_fraction_theta_max 0.976
_diffrn_measurement_device_type 'Bruker APEX-II'
_diffrn_measurement_method 'combination of \w and \f-scans '
_diffrn_radiation_type CuK\a
_diffrn_radiation_wavelength 1.54184
_diffrn_reflns_av_R_equivalents 0.0606
_diffrn_reflns_av_unetI/netI 0.0437
_diffrn_reflns_Laue_measured_fraction_full 0.987
_diffrn_reflns_Laue_measured_fraction_max 0.976
_diffrn_reflns_limit_h_max 17
_diffrn_reflns_limit_h_min -17
_diffrn_reflns_limit_k_max 7
_diffrn_reflns_limit_k_min -7
_diffrn_reflns_limit_l_max 34
_diffrn_reflns_limit_l_min -34
_diffrn_reflns_number 9543
_diffrn_reflns_point_group_measured_fraction_full 0.987
_diffrn_reflns_point_group_measured_fraction_max 0.976
_diffrn_reflns_theta_full 67.679
_diffrn_reflns_theta_max 71.163
_diffrn_reflns_theta_min 6.253
_diffrn_source 'Incoatec micro-focus'
_exptl_absorpt_coefficient_mu 2.527
_exptl_absorpt_correction_T_max 0.9950
_exptl_absorpt_correction_T_min 0.7557
_exptl_absorpt_correction_type numerical
_exptl_absorpt_process_details 'SADABS (Sheldrick, 2008)'
_exptl_crystal_colour 'dark green'
_exptl_crystal_density_diffrn 1.363
_exptl_crystal_description blade
_exptl_crystal_F_000 1136
_exptl_crystal_size_max 0.347
_exptl_crystal_size_mid 0.112
_exptl_crystal_size_min 0.034
_refine_diff_density_max 0.253
_refine_diff_density_min -0.446
_refine_diff_density_rms 0.055
_refine_ls_extinction_method none
_refine_ls_goodness_of_fit_ref 1.068
_refine_ls_hydrogen_treatment constr
_refine_ls_matrix_type full
_refine_ls_number_parameters 169
_refine_ls_number_reflns 2488
_refine_ls_number_restraints 0
_refine_ls_restrained_S_all 1.068
_refine_ls_R_factor_all 0.0637
_refine_ls_R_factor_gt 0.0457
_refine_ls_shift/su_max 0.000
_refine_ls_shift/su_mean 0.000
_refine_ls_structure_factor_coef Fsqd
_refine_ls_weighting_details
;
 w=1/[\s^2^(Fo^2^)+(0.0574P)^2^+3.0499P]
 where P=(Fo^2^+2Fc^2^)/3
;
_refine_ls_weighting_scheme calc
_refine_ls_wR_factor_gt 0.1145
_refine_ls_wR_factor_ref 0.1252
_reflns_Friedel_coverage 0.000
_reflns_number_gt 1966
_reflns_number_total 2488
_reflns_threshold_expression 'I > 2\s(I)'
_cod_data_source_file jo402564k_si_003.cif
_cod_data_source_block nd1305
_cod_original_formula_sum 'C14.50 H15 Cl N O2'
_cod_database_code 4029034
_shelx_space_group_comment
;
The symmetry employed for this shelxl refinement is uniquely defined
by the following loop, which should always be used as a source of
symmetry information in preference to the above space-group names.
They are only intended as comments.
;
_shelx_estimated_absorpt_t_min 0.474
_shelx_estimated_absorpt_t_max 0.919
_diffrn_source_monochromator 'MONTEL Multi-layer'
_shelxl_version_number 2012-9

loop_
_space_group_symop_operation_xyz
'x, y, z'
'-x, y, -z+1/2'
'x+1/2, y+1/2, z'
'-x+1/2, y+1/2, -z+1/2'
'-x, -y, -z'
'x, -y, z-1/2'
'-x+1/2, -y+1/2, -z'
'x+1/2, -y+1/2, z-1/2'

loop_
_atom_site_label
_atom_site_type_symbol
_atom_site_fract_x
_atom_site_fract_y
_atom_site_fract_z
_atom_site_U_iso_or_equiv
_atom_site_adp_type
_atom_site_occupancy
_atom_site_site_symmetry_order
_atom_site_calc_flag
_atom_site_refinement_flags_posn
_atom_site_refinement_flags_adp
_atom_site_refinement_flags_occupancy
O1 O 0.61085(10) 0.9964(2) -0.04580(5) 0.0247(4) Uani 1 1 d . . .
O2 O 0.65489(11) 0.0804(2) 0.22925(5) 0.0245(4) Uani 1 1 d . . .
N1 N 0.66550(12) 0.1275(3) 0.10049(6) 0.0214(4) Uani 1 1 d . . .
C1 C 0.55074(14) 0.9982(3) -0.02087(7) 0.0190(4) Uani 1 1 d . . .
C2 C 0.52631(14) 0.8643(3) 0.01609(7) 0.0189(4) Uani 1 1 d . . .
C3 C 0.56157(14) 0.6806(3) 0.03775(7) 0.0186(4) Uani 1 1 d . . .
C4 C 0.64011(14) 0.5851(3) 0.02539(8) 0.0204(4) Uani 1 1 d . . .
H4 H 0.6698 0.6471 0.0022 0.025 Uiso 1 1 calc R U .
C5 C 0.67460(14) 0.4055(3) 0.04598(7) 0.0197(4) Uani 1 1 d . . .
H5 H 0.7277 0.3451 0.0370 0.024 Uiso 1 1 calc R U .
C6 C 0.63184(14) 0.3083(3) 0.08062(7) 0.0192(4) Uani 1 1 d . . .
C7 C 0.55272(14) 0.4039(3) 0.09313(7) 0.0198(4) Uani 1 1 d . . .
H7 H 0.5226 0.3420 0.1162 0.024 Uiso 1 1 calc R U .
C8 C 0.51930(14) 0.5841(3) 0.07241(7) 0.0198(4) Uani 1 1 d . . .
H8 H 0.4665 0.6456 0.0815 0.024 Uiso 1 1 calc R U .
C9 C 0.63608(15) 0.0461(3) 0.14292(8) 0.0224(5) Uani 1 1 d . . .
H9A H 0.6531 -0.0989 0.1468 0.027 Uiso 1 1 calc R U .
H9B H 0.5667 0.0578 0.1384 0.027 Uiso 1 1 calc R U .
C10 C 0.68442(16) 0.1621(3) 0.18823(8) 0.0243(5) Uani 1 1 d . . .
H10A H 0.7539 0.1504 0.1928 0.029 Uiso 1 1 calc R U .
H10B H 0.6673 0.3071 0.1845 0.029 Uiso 1 1 calc R U .
C11 C 0.69176(18) 0.2015(4) 0.27092(8) 0.0320(6) Uani 1 1 d . . .
H11A H 0.6674 0.3413 0.2652 0.038 Uiso 1 1 calc R U .
H11B H 0.7615 0.2065 0.2764 0.038 Uiso 1 1 calc R U .
C12 C 0.66438(17) 0.1180(4) 0.31403(8) 0.0279(5) Uani 1 1 d . . .
C13 C 0.64558(17) 0.0612(4) 0.35060(8) 0.0293(5) Uani 1 1 d . . .
H13 H 0.6305 0.0156 0.3800 0.044 Uiso 1 1 calc R U .
C14 C 0.74952(16) 0.0375(4) 0.08825(9) 0.0283(5) Uani 1 1 d . . .
H14A H 0.7403 0.0270 0.0529 0.042 Uiso 1 1 calc R U .
H14B H 0.7599 -0.0976 0.1027 0.042 Uiso 1 1 calc R U .
H14C H 0.8046 0.1229 0.1010 0.042 Uiso 1 1 calc R U .
Cl1 Cl 0.50030(6) -0.39233(12) 0.19829(3) 0.0541(3) Uani 1 1 d . . .
C1S C 0.5000 -0.2443(5) 0.2500 0.0317(7) Uani 1 2 d S T P
H1S H 0.4451 -0.1574 0.2438 0.038 Uiso 1 1 d . U .

loop_
_atom_site_aniso_label
_atom_site_aniso_U_11
_atom_site_aniso_U_22
_atom_site_aniso_U_33
_atom_site_aniso_U_23
_atom_site_aniso_U_13
_atom_site_aniso_U_12
O1 0.0237(8) 0.0249(8) 0.0288(8) 0.0025(6) 0.0133(6) 0.0016(6)
O2 0.0316(8) 0.0217(8) 0.0201(7) -0.0009(6) 0.0057(6) -0.0047(6)
N1 0.0229(9) 0.0198(9) 0.0216(9) 0.0024(7) 0.0052(7) 0.0041(7)
C1 0.0184(10) 0.0185(10) 0.0195(10) -0.0015(8) 0.0031(8) -0.0011(8)
C2 0.0183(10) 0.0203(10) 0.0182(10) -0.0030(8) 0.0043(8) -0.0033(8)
C3 0.0186(10) 0.0182(10) 0.0186(10) -0.0024(8) 0.0029(8) -0.0020(8)
C4 0.0202(10) 0.0215(11) 0.0207(10) -0.0024(8) 0.0069(8) -0.0036(9)
C5 0.0183(10) 0.0207(11) 0.0202(10) -0.0018(8) 0.0045(8) 0.0002(8)
C6 0.0190(10) 0.0186(10) 0.0183(10) -0.0008(8) 0.0004(8) -0.0009(8)
C7 0.0218(10) 0.0206(11) 0.0182(9) -0.0001(8) 0.0071(8) -0.0012(8)
C8 0.0177(10) 0.0221(11) 0.0205(10) -0.0021(8) 0.0059(8) -0.0010(8)
C9 0.0256(11) 0.0179(10) 0.0233(11) 0.0026(8) 0.0042(8) -0.0002(9)
C10 0.0265(11) 0.0231(11) 0.0235(11) 0.0032(8) 0.0057(9) -0.0024(9)
C11 0.0428(14) 0.0301(13) 0.0233(12) -0.0045(9) 0.0074(10) -0.0107(11)
C12 0.0305(12) 0.0264(12) 0.0257(12) -0.0048(9) 0.0034(9) -0.0019(10)
C13 0.0350(13) 0.0284(12) 0.0240(12) -0.0004(9) 0.0051(10) -0.0020(10)
C14 0.0281(12) 0.0273(12) 0.0301(12) 0.0036(9) 0.0074(9) 0.0101(10)
Cl1 0.0802(6) 0.0468(4) 0.0348(4) -0.0113(3) 0.0111(3) 0.0136(4)
C1S 0.042(2) 0.0257(17) 0.0300(17) 0.000 0.0135(15) 0.000

loop_
_atom_type_symbol
_atom_type_description
_atom_type_scat_dispersion_real
_atom_type_scat_dispersion_imag
_atom_type_scat_source
C C 0.0181 0.0091 'International Tables Vol C Tables 4.2.6.8 and 6.1.1.4'
H H 0.0000 0.0000 'International Tables Vol C Tables 4.2.6.8 and 6.1.1.4'
N N 0.0311 0.0180 'International Tables Vol C Tables 4.2.6.8 and 6.1.1.4'
O O 0.0492 0.0322 'International Tables Vol C Tables 4.2.6.8 and 6.1.1.4'
Cl Cl 0.3639 0.7018 'International Tables Vol C Tables 4.2.6.8 and 6.1.1.4'

loop_
_geom_angle_atom_site_label_1
_geom_angle_atom_site_label_2
_geom_angle_atom_site_label_3
_geom_angle
_geom_angle_site_symmetry_1
_geom_angle_site_symmetry_3
C10 O2 C11 109.31(16) . .
C6 N1 C9 121.20(18) . .
C6 N1 C14 120.09(18) . .
C9 N1 C14 116.79(17) . .
O1 C1 C2 135.10(19) . .
O1 C1 C2 134.8(2) . 5_675
C2 C1 C2 90.14(17) . 5_675
C3 C2 C1 135.12(19) . .
C3 C2 C1 135.02(19) . 5_675
C1 C2 C1 89.86(17) . 5_675
C2 C3 C4 121.11(19) . .
C2 C3 C8 121.29(19) . .
C4 C3 C8 117.60(19) . .
C5 C4 C3 121.60(19) . .
C4 C5 C6 120.71(19) . .
N1 C6 C5 120.54(19) . .
N1 C6 C7 121.61(19) . .
C5 C6 C7 117.85(19) . .
C8 C7 C6 120.78(19) . .
C7 C8 C3 121.45(19) . .
N1 C9 C10 109.80(17) . .
O2 C10 C9 108.96(17) . .
O2 C11 C12 110.53(19) . .
C13 C12 C11 175.5(2) . .
Cl1 C1S Cl1 112.29(19) . 2_655
C5 C4 H4 119.2 . .
C3 C4 H4 119.2 . .
C4 C5 H5 119.6 . .
C6 C5 H5 119.6 . .
C8 C7 H7 119.6 . .
C6 C7 H7 119.6 . .
C7 C8 H8 119.3 . .
C3 C8 H8 119.3 . .
N1 C9 H9A 109.7 . .
C10 C9 H9A 109.7 . .
N1 C9 H9B 109.7 . .
C10 C9 H9B 109.7 . .
H9A C9 H9B 108.2 . .
O2 C10 H10A 109.9 . .
C9 C10 H10A 109.9 . .
O2 C10 H10B 109.9 . .
C9 C10 H10B 109.9 . .
H10A C10 H10B 108.3 . .
O2 C11 H11A 109.5 . .
C12 C11 H11A 109.5 . .
O2 C11 H11B 109.5 . .
C12 C11 H11B 109.5 . .
H11A C11 H11B 108.1 . .
C12 C13 H13 180.0 . .
N1 C14 H14A 109.5 . .
N1 C14 H14B 109.5 . .
H14A C14 H14B 109.5 . .
N1 C14 H14C 109.5 . .
H14A C14 H14C 109.5 . .
H14B C14 H14C 109.5 . .
Cl1 C1S H1S 109.4 . .
Cl1 C1S H1S 109.4 2_655 .

loop_
_geom_bond_atom_site_label_1
_geom_bond_atom_site_label_2
_geom_bond_distance
_geom_bond_site_symmetry_2
O1 C1 1.233(3) .
O2 C10 1.424(3) .
O2 C11 1.427(3) .
N1 C6 1.365(3) .
N1 C9 1.458(3) .
N1 C14 1.463(3) .
C1 C2 1.468(3) .
C1 C2 1.469(3) 5_675
C2 C3 1.405(3) .
C2 C1 1.469(3) 5_675
C3 C4 1.411(3) .
C3 C8 1.414(3) .
C4 C5 1.368(3) .
C5 C6 1.419(3) .
C6 C7 1.420(3) .
C7 C8 1.368(3) .
C9 C10 1.524(3) .
C11 C12 1.466(3) .
C12 C13 1.184(3) .
Cl1 C1S 1.757(2) .
C1S Cl1 1.757(2) 2_655
C4 H4 0.9500 .
C5 H5 0.9500 .
C7 H7 0.9500 .
C8 H8 0.9500 .
C9 H9A 0.9900 .
C9 H9B 0.9900 .
C10 H10A 0.9900 .
C10 H10B 0.9900 .
C11 H11A 0.9900 .
C11 H11B 0.9900 .
C13 H13 0.9500 .
C14 H14A 0.9800 .
C14 H14B 0.9800 .
C14 H14C 0.9800 .
C1S H1S 0.9659 .

loop_
_geom_torsion_atom_site_label_1
_geom_torsion_atom_site_label_2
_geom_torsion_atom_site_label_3
_geom_torsion_atom_site_label_4
_geom_torsion
_geom_torsion_site_symmetry_1
_geom_torsion_site_symmetry_4
O1 C1 C2 C3 -0.1(4) . .
C2 C1 C2 C3 179.7(3) 5_675 .
O1 C1 C2 C1 -179.8(3) . 5_675
C2 C1 C2 C1 -0.001(0) 5_675 5_675
C1 C2 C3 C4 1.4(4) . .
C1 C2 C3 C4 -178.9(2) 5_675 .
C1 C2 C3 C8 -178.1(2) . .
C1 C2 C3 C8 1.5(4) 5_675 .
C2 C3 C4 C5 -179.49(19) . .
C8 C3 C4 C5 0.0(3) . .
C3 C4 C5 C6 0.2(3) . .
C9 N1 C6 C5 167.16(18) . .
C14 N1 C6 C5 3.4(3) . .
C9 N1 C6 C7 -13.8(3) . .
C14 N1 C6 C7 -177.50(19) . .
C4 C5 C6 N1 178.94(19) . .
C4 C5 C6 C7 -0.1(3) . .
N1 C6 C7 C8 -179.23(19) . .
C5 C6 C7 C8 -0.2(3) . .
C6 C7 C8 C3 0.4(3) . .
C2 C3 C8 C7 179.18(19) . .
C4 C3 C8 C7 -0.4(3) . .
C6 N1 C9 C10 -74.6(2) . .
C14 N1 C9 C10 89.7(2) . .
C11 O2 C10 C9 -173.85(18) . .
N1 C9 C10 O2 -179.94(16) . .
C10 O2 C11 C12 -178.62(19) . .
